data_4342941
loop_
_publ_author_name
'Dar, Aijaz A.'
'Sharma, Sunil K.'
'Murugavel, Ramaswamy'

_publ_section_title
;
 Is single-4-ring the most basic but elusive secondary building unit that
 transforms to larger structures in zinc phosphate chemistry?
;
_journal_issue 10
_journal_name_full 'Inorganic chemistry'
_journal_page_first 4882
_journal_page_last 4894
_journal_paper_doi 10.1021/acs.inorgchem.5b00495
_journal_volume 54
_journal_year 2015
_chemical_formula_moiety 'C70 H96 I4 N8 O18 P4 Zn4'
_chemical_formula_sum 'C70 H96 I4 N8 O18 P4 Zn4'
_chemical_formula_weight 2230.51
_chemical_name_systematic
;
 ?
;
_space_group_IT_number 15
_symmetry_cell_setting monoclinic
_symmetry_space_group_name_Hall '-C 2yc'
_symmetry_space_group_name_H-M 'C 1 2/c 1'
_atom_sites_solution_hydrogens geom
_atom_sites_solution_primary direct
_atom_sites_solution_secondary difmap
_audit_creation_method SHELXL-97
_cell_angle_alpha 90.00
_cell_angle_beta 103.138(3)
_cell_angle_gamma 90.00
_cell_formula_units_Z 4
_cell_length_a 31.442(8)
_cell_length_b 10.244(2)
_cell_length_c 28.059(7)
_cell_measurement_temperature 293(2)
_cell_volume 8801(4)
_computing_structure_refinement 'SHELXL-97 (Sheldrick, 1997)'
_diffrn_ambient_temperature 293(2)
_diffrn_measured_fraction_theta_full 0.998
_diffrn_measured_fraction_theta_max 0.998
_diffrn_radiation_monochromator graphite
_diffrn_radiation_source 'fine-focus sealed tube'
_diffrn_radiation_type MoK\a
_diffrn_radiation_wavelength 0.71075
_diffrn_reflns_av_R_equivalents 0.0365
_diffrn_reflns_av_sigmaI/netI 0.0320
_diffrn_reflns_limit_h_max 37
_diffrn_reflns_limit_h_min -37
_diffrn_reflns_limit_k_max 12
_diffrn_reflns_limit_k_min -10
_diffrn_reflns_limit_l_max 22
_diffrn_reflns_limit_l_min -33
_diffrn_reflns_number 32650
_diffrn_reflns_theta_full 25.00
_diffrn_reflns_theta_max 25.00
_diffrn_reflns_theta_min 2.66
_exptl_absorpt_coefficient_mu 2.618
_exptl_absorpt_correction_T_max 0.6225
_exptl_absorpt_correction_T_min 0.6225
_exptl_absorpt_correction_type multi-scan
_exptl_absorpt_process_details 'NUMABS (Rigaku, 1999)'
_exptl_crystal_colour colorless
_exptl_crystal_density_diffrn 1.683
_exptl_crystal_density_method 'not measured'
_exptl_crystal_description cubic
_exptl_crystal_F_000 4432
_exptl_crystal_size_max 0.20
_exptl_crystal_size_mid 0.20
_exptl_crystal_size_min 0.20
_refine_diff_density_max 1.498
_refine_diff_density_min -1.781
_refine_diff_density_rms 0.140
_refine_ls_extinction_method none
_refine_ls_goodness_of_fit_ref 1.123
_refine_ls_hydrogen_treatment mixed
_refine_ls_matrix_type full
_refine_ls_number_parameters 496
_refine_ls_number_reflns 7754
_refine_ls_number_restraints 2
_refine_ls_restrained_S_all 1.125
_refine_ls_R_factor_all 0.0577
_refine_ls_R_factor_gt 0.0555
_refine_ls_shift/su_max 0.001
_refine_ls_shift/su_mean 0.000
_refine_ls_structure_factor_coef Fsqd
_refine_ls_weighting_details 'calc w=1/[\s^2^(Fo^2^)+(0.0680P)^2^+116.8868P] where P=(Fo^2^+2Fc^2^)/3'
_refine_ls_weighting_scheme calc
_refine_ls_wR_factor_gt 0.1516
_refine_ls_wR_factor_ref 0.1534
_reflns_number_gt 7465
_reflns_number_total 7754
_reflns_threshold_expression >2sigma(I)
_cod_data_source_file ic5b00495_si_002.cif
_cod_data_source_block ajz642
_cod_depositor_comments
;
The following automatic conversions were performed:

'_exptl_absorpt_correction_type' value 'Multi-scan' changed to
'multi-scan' according to
/usr/data/users/saulius/crontab/automatic-downloads/rss-feeds/ACS/lib/dictionaries/cif_core.dic
dictionary named 'cif_core.dic' version 2.4.2 from 2011-04-26.

Automatic conversion script
Id: cif_fix_values 3271 2015-04-21 07:52:19Z andrius 

 Adding full bibliography for 4342936--4342946.cif.
;
_cod_original_sg_symbol_H-M 'C 2/c'
_cod_database_code 4342941
_shelx_f_squared_multiplier 1.000

loop_
_symmetry_equiv_pos_as_xyz
'x, y, z'
'-x, y, -z+1/2'
'x+1/2, y+1/2, z'
'-x+1/2, y+1/2, -z+1/2'
'-x, -y, -z'
'x, -y, z-1/2'
'-x+1/2, -y+1/2, -z'
'x+1/2, -y+1/2, z-1/2'

loop_
_atom_site_label
_atom_site_type_symbol
_atom_site_fract_x
_atom_site_fract_y
_atom_site_fract_z
_atom_site_U_iso_or_equiv
_atom_site_adp_type
_atom_site_occupancy
_atom_site_symmetry_multiplicity
_atom_site_calc_flag
_atom_site_refinement_flags
I2 I 0.776876(17) 0.61874(6) 0.44831(2) 0.05289(19) Uani 1 1 d .
I1 I 0.276072(18) 0.70008(6) 0.41956(2) 0.05491(19) Uani 1 1 d .
Zn2 Zn 0.452112(19) 0.54192(6) 0.29415(2) 0.01408(16) Uani 1 1 d .
Zn1 Zn 0.55050(2) 0.85022(6) 0.31925(2) 0.01713(17) Uani 1 1 d .
P1 P 0.44699(5) 0.85734(14) 0.29325(5) 0.0164(3) Uani 1 1 d .
P2 P 0.55221(4) 0.53336(14) 0.32124(5) 0.0153(3) Uani 1 1 d .
O2 O 0.49165(13) 0.8843(4) 0.32584(15) 0.0246(9) Uani 1 1 d .
O7 O 0.50934(12) 0.5110(4) 0.33641(14) 0.0212(9) Uani 1 1 d .
O5 O 0.58610(12) 0.4455(4) 0.35955(13) 0.0165(8) Uani 1 1 d .
O9 O 0.51081(19) 0.3376(5) 0.41350(19) 0.0411(13) Uani 1 1 d .
H9 H 0.5199 0.3968 0.3989 0.062 Uiso 1 1 calc R
O1 O 0.41352(12) 0.9436(4) 0.31621(14) 0.0186(8) Uani 1 1 d .
O3 O 0.43279(14) 0.7180(4) 0.29519(16) 0.0239(9) Uani 1 1 d .
O6 O 0.56865(14) 0.6710(4) 0.32714(16) 0.0275(10) Uani 1 1 d .
O8 O 0.44954(12) 0.4787(4) 0.22919(13) 0.0203(8) Uani 1 1 d .
O4 O 0.44220(14) 0.9147(4) 0.24313(15) 0.0271(9) Uani 1 1 d .
N3 N 0.40891(15) 0.4372(4) 0.32133(17) 0.0177(9) Uani 1 1 d .
N4 N 0.4353(2) 0.2411(6) 0.2985(3) 0.0423(15) Uani 1 1 d .
H4B H 0.4529 0.2842 0.2850 0.051 Uiso 1 1 calc R
H4A H 0.4352 0.1571 0.2977 0.051 Uiso 1 1 calc R
N1 N 0.59243(16) 0.9480(5) 0.37239(17) 0.0231(11) Uani 1 1 d .
N2 N 0.5407(2) 1.0913(6) 0.3863(2) 0.0467(17) Uani 1 1 d D
C1 C 0.38236(19) 0.8871(5) 0.3387(2) 0.0193(12) Uani 1 1 d .
C15 C 0.6807(2) 0.5863(7) 0.4440(2) 0.0270(13) Uani 1 1 d .
H15 H 0.6879 0.6285 0.4741 0.032 Uiso 1 1 calc R
C2 C 0.39331(19) 0.8742(6) 0.3900(2) 0.0231(12) Uani 1 1 d .
C13 C 0.62909(18) 0.4850(6) 0.3796(2) 0.0179(11) Uani 1 1 d .
C18 C 0.66122(19) 0.4530(6) 0.3543(2) 0.0209(12) Uani 1 1 d .
C35 C 0.4817(3) 0.3884(8) 0.4396(3) 0.0442(19) Uani 1 1 d .
H35C H 0.4822 0.4820 0.4382 0.053 Uiso 1 1 calc R
H35A H 0.4902 0.3605 0.4731 0.053 Uiso 1 1 calc R
H35B H 0.4528 0.3576 0.4255 0.053 Uiso 1 1 calc R
C9 C 0.2937(3) 0.9774(9) 0.2413(3) 0.054(2) Uani 1 1 d .
H9A H 0.2890 0.9980 0.2072 0.065 Uiso 1 1 calc R
H9C H 0.3019 1.0552 0.2603 0.065 Uiso 1 1 calc R
H9B H 0.2673 0.9429 0.2481 0.065 Uiso 1 1 calc R
C14 C 0.63745(19) 0.5487(6) 0.4244(2) 0.0228(12) Uani 1 1 d .
C4 C 0.3218(2) 0.7829(6) 0.3839(3) 0.0278(14) Uani 1 1 d .
C7 C 0.3299(2) 0.8765(8) 0.2548(2) 0.0363(16) Uani 1 1 d .
H7 H 0.3558 0.9124 0.2456 0.044 Uiso 1 1 calc R
C22 C 0.6031(2) 0.5708(7) 0.4531(2) 0.0313(15) Uani 1 1 d .
H22 H 0.5746 0.5562 0.4309 0.038 Uiso 1 1 calc R
C3 C 0.3618(2) 0.8204(6) 0.4119(2) 0.0285(14) Uani 1 1 d .
H3 H 0.3678 0.8098 0.4457 0.034 Uiso 1 1 calc R
C20 C 0.6869(2) 0.3744(8) 0.2795(2) 0.0359(16) Uani 1 1 d .
H20C H 0.6944 0.4629 0.2737 0.043 Uiso 1 1 calc R
H20A H 0.6770 0.3303 0.2488 0.043 Uiso 1 1 calc R
H20B H 0.7122 0.3305 0.2984 0.043 Uiso 1 1 calc R
C10 C 0.4371(2) 0.9146(7) 0.4196(2) 0.0312(14) Uani 1 1 d .
H10 H 0.4519 0.9628 0.3978 0.037 Uiso 1 1 calc R
C30 C 0.4077(2) 0.3051(6) 0.3209(2) 0.0283(14) Uani 1 1 d .
C8 C 0.3187(3) 0.7510(11) 0.2275(3) 0.065(3) Uani 1 1 d .
H8C H 0.2932 0.7135 0.2356 0.078 Uiso 1 1 calc R
H8A H 0.3427 0.6913 0.2364 0.078 Uiso 1 1 calc R
H8B H 0.3129 0.7675 0.1929 0.078 Uiso 1 1 calc R
C27 C 0.6561(3) 1.0766(9) 0.4392(3) 0.052(2) Uani 1 1 d .
H27 H 0.6777 1.1201 0.4618 0.062 Uiso 1 1 calc R
C5 C 0.3124(2) 0.7997(6) 0.3339(2) 0.0286(14) Uani 1 1 d .
H5 H 0.2853 0.7732 0.3155 0.034 Uiso 1 1 calc R
C32 C 0.3506(3) 0.3068(7) 0.3648(3) 0.0429(18) Uani 1 1 d .
H32 H 0.3311 0.2632 0.3797 0.051 Uiso 1 1 calc R
C24 C 0.6075(4) 0.4751(9) 0.4944(4) 0.078(4) Uani 1 1 d .
H24B H 0.6361 0.4827 0.5155 0.094 Uiso 1 1 calc R
H24A H 0.6035 0.3881 0.4814 0.094 Uiso 1 1 calc R
H24C H 0.5858 0.4934 0.5126 0.094 Uiso 1 1 calc R
C34 C 0.3806(2) 0.5024(6) 0.3429(2) 0.0267(13) Uani 1 1 d .
H34 H 0.3810 0.5932 0.3427 0.032 Uiso 1 1 calc R
C17 C 0.70355(19) 0.4946(6) 0.3749(2) 0.0245(13) Uani 1 1 d .
H17 H 0.7259 0.4775 0.3590 0.029 Uiso 1 1 calc R
C6 C 0.34170(19) 0.8541(6) 0.3103(2) 0.0234(13) Uani 1 1 d .
C16 C 0.71242(19) 0.5608(7) 0.4186(2) 0.0276(14) Uani 1 1 d .
C19 C 0.65090(19) 0.3734(6) 0.3075(2) 0.0239(13) Uani 1 1 d .
H19 H 0.6248 0.4114 0.2861 0.029 Uiso 1 1 calc R
C26 C 0.6147(3) 1.1206(8) 0.4301(3) 0.047(2) Uani 1 1 d .
H26 H 0.6078 1.1944 0.4461 0.056 Uiso 1 1 calc R
C29 C 0.6341(2) 0.9071(7) 0.3828(2) 0.0339(15) Uani 1 1 d .
H29 H 0.6410 0.8331 0.3668 0.041 Uiso 1 1 calc R
C33 C 0.3518(2) 0.4418(7) 0.3647(3) 0.0369(16) Uani 1 1 d .
H33 H 0.3332 0.4900 0.3793 0.044 Uiso 1 1 calc R
C28 C 0.6671(3) 0.9677(9) 0.4155(3) 0.048(2) Uani 1 1 d .
H28 H 0.6956 0.9370 0.4215 0.057 Uiso 1 1 calc R
C11 C 0.4331(3) 1.0060(10) 0.4607(3) 0.059(2) Uani 1 1 d .
H11B H 0.4184 0.9619 0.4826 0.071 Uiso 1 1 calc R
H11A H 0.4166 1.0816 0.4474 0.071 Uiso 1 1 calc R
H11C H 0.4617 1.0322 0.4783 0.071 Uiso 1 1 calc R
C21 C 0.6398(3) 0.2326(7) 0.3185(3) 0.0392(17) Uani 1 1 d .
H21B H 0.6298 0.1862 0.2883 0.047 Uiso 1 1 calc R
H21A H 0.6173 0.2328 0.3366 0.047 Uiso 1 1 calc R
H21C H 0.6654 0.1906 0.3374 0.047 Uiso 1 1 calc R
C25 C 0.5815(2) 1.0530(7) 0.3958(2) 0.0316(15) Uani 1 1 d .
C31 C 0.3782(2) 0.2381(7) 0.3429(3) 0.0374(16) Uani 1 1 d .
H31 H 0.3775 0.1474 0.3426 0.045 Uiso 1 1 calc R
C12 C 0.4651(3) 0.7954(9) 0.4382(4) 0.060(2) Uani 1 1 d .
H12A H 0.4509 0.7441 0.4587 0.072 Uiso 1 1 calc R
H12B H 0.4931 0.8233 0.4567 0.072 Uiso 1 1 calc R
H12C H 0.4688 0.7437 0.4109 0.072 Uiso 1 1 calc R
C23 C 0.6030(4) 0.7068(9) 0.4733(4) 0.078(4) Uani 1 1 d .
H23A H 0.5758 0.7227 0.4823 0.093 Uiso 1 1 calc R
H23C H 0.6067 0.7689 0.4489 0.093 Uiso 1 1 calc R
H23B H 0.6266 0.7157 0.5017 0.093 Uiso 1 1 calc R
H2A H 0.5222 1.0442 0.3729 0.080 Uiso 1 1 d D
H2B H 0.5329 1.1521 0.3994 0.080 Uiso 1 1 d D

loop_
_atom_site_aniso_label
_atom_site_aniso_U_11
_atom_site_aniso_U_22
_atom_site_aniso_U_33
_atom_site_aniso_U_23
_atom_site_aniso_U_13
_atom_site_aniso_U_12
I2 0.0278(3) 0.0758(4) 0.0521(3) -0.0123(3) 0.0030(2) -0.0114(2)
I1 0.0388(3) 0.0543(4) 0.0804(4) 0.0184(3) 0.0318(3) 0.0060(2)
Zn2 0.0115(3) 0.0142(3) 0.0170(3) -0.0010(2) 0.0042(2) 0.0014(2)
Zn1 0.0128(3) 0.0175(3) 0.0209(3) -0.0030(2) 0.0035(2) 0.0000(2)
P1 0.0129(7) 0.0146(7) 0.0226(7) -0.0011(5) 0.0062(6) 0.0027(5)
P2 0.0104(7) 0.0189(7) 0.0167(7) 0.0017(5) 0.0034(5) 0.0028(5)
O2 0.015(2) 0.030(2) 0.029(2) -0.0105(18) 0.0062(17) 0.0000(17)
O7 0.0099(19) 0.035(2) 0.0198(19) 0.0062(17) 0.0067(15) 0.0056(17)
O5 0.0091(18) 0.022(2) 0.0178(18) 0.0038(15) 0.0028(14) 0.0034(15)
O9 0.053(3) 0.037(3) 0.043(3) 0.013(2) 0.032(3) 0.018(2)
O1 0.016(2) 0.0127(19) 0.030(2) -0.0012(16) 0.0110(16) 0.0026(15)
O3 0.022(2) 0.015(2) 0.037(2) 0.0002(17) 0.0113(18) 0.0024(16)
O6 0.023(2) 0.017(2) 0.038(2) 0.0004(18) -0.0015(19) 0.0021(17)
O8 0.016(2) 0.030(2) 0.0161(19) -0.0015(16) 0.0062(15) -0.0021(16)
O4 0.029(2) 0.031(2) 0.024(2) 0.0065(18) 0.0114(18) 0.0083(19)
N3 0.018(2) 0.015(2) 0.020(2) 0.0016(18) 0.0035(19) 0.0005(19)
N4 0.037(3) 0.018(3) 0.076(5) -0.010(3) 0.022(3) 0.003(2)
N1 0.021(3) 0.026(3) 0.022(2) -0.001(2) 0.005(2) -0.005(2)
N2 0.044(4) 0.039(4) 0.059(4) -0.032(3) 0.016(3) -0.005(3)
C1 0.017(3) 0.014(3) 0.031(3) 0.000(2) 0.012(2) 0.004(2)
C15 0.021(3) 0.038(4) 0.020(3) -0.003(3) 0.001(2) 0.003(3)
C2 0.017(3) 0.025(3) 0.029(3) -0.005(2) 0.006(2) 0.003(2)
C13 0.012(3) 0.023(3) 0.018(3) 0.002(2) 0.002(2) 0.000(2)
C18 0.015(3) 0.028(3) 0.019(3) 0.006(2) 0.002(2) 0.006(2)
C35 0.048(5) 0.057(5) 0.033(4) 0.008(3) 0.019(3) 0.011(4)
C9 0.037(4) 0.068(6) 0.055(5) 0.034(4) 0.007(4) 0.011(4)
C14 0.019(3) 0.031(3) 0.018(3) 0.004(2) 0.002(2) 0.004(2)
C4 0.019(3) 0.024(3) 0.046(4) 0.006(3) 0.020(3) 0.004(2)
C7 0.021(3) 0.054(5) 0.032(4) 0.008(3) 0.003(3) -0.002(3)
C22 0.025(3) 0.052(4) 0.018(3) -0.006(3) 0.007(2) -0.001(3)
C3 0.026(3) 0.030(3) 0.034(3) 0.000(3) 0.015(3) 0.003(3)
C20 0.022(3) 0.058(5) 0.029(3) -0.005(3) 0.009(3) 0.010(3)
C10 0.025(3) 0.039(4) 0.030(3) -0.004(3) 0.008(3) -0.004(3)
C30 0.027(3) 0.018(3) 0.037(4) 0.001(3) 0.004(3) 0.001(2)
C8 0.070(7) 0.082(7) 0.036(4) -0.011(4) -0.004(4) -0.015(5)
C27 0.050(5) 0.072(6) 0.029(4) -0.008(4) -0.001(3) -0.030(5)
C5 0.012(3) 0.030(3) 0.043(4) 0.004(3) 0.005(3) 0.006(2)
C32 0.048(5) 0.037(4) 0.048(4) 0.005(3) 0.020(4) -0.018(3)
C24 0.124(9) 0.042(5) 0.101(8) 0.025(5) 0.093(8) 0.027(6)
C34 0.030(3) 0.023(3) 0.030(3) 0.001(3) 0.012(3) 0.000(3)
C17 0.016(3) 0.034(3) 0.024(3) 0.002(3) 0.004(2) 0.005(3)
C6 0.013(3) 0.025(3) 0.032(3) 0.004(2) 0.005(2) 0.005(2)
C16 0.013(3) 0.038(4) 0.029(3) 0.001(3) -0.003(2) -0.001(3)
C19 0.015(3) 0.034(3) 0.022(3) -0.002(2) 0.004(2) 0.007(2)
C26 0.059(6) 0.054(5) 0.028(4) -0.021(3) 0.012(4) -0.023(4)
C29 0.024(3) 0.043(4) 0.032(3) 0.004(3) 0.002(3) -0.004(3)
C33 0.032(4) 0.038(4) 0.050(4) -0.003(3) 0.028(3) -0.002(3)
C28 0.030(4) 0.073(6) 0.035(4) 0.007(4) -0.004(3) -0.016(4)
C11 0.059(6) 0.067(6) 0.047(5) -0.022(4) 0.005(4) -0.008(5)
C21 0.050(5) 0.030(4) 0.038(4) -0.008(3) 0.011(3) 0.003(3)
C25 0.036(4) 0.034(4) 0.024(3) -0.007(3) 0.008(3) -0.015(3)
C31 0.046(4) 0.018(3) 0.049(4) 0.008(3) 0.011(3) -0.009(3)
C12 0.038(5) 0.058(6) 0.072(6) 0.000(5) -0.011(4) 0.008(4)
C23 0.110(9) 0.040(5) 0.115(9) 0.014(5) 0.089(8) 0.022(5)

loop_
_atom_type_symbol
_atom_type_description
_atom_type_scat_dispersion_real
_atom_type_scat_dispersion_imag
_atom_type_scat_source
C C 0.0033 0.0016 'International Tables Vol C Tables 4.2.6.8 and 6.1.1.4'
H H 0.0000 0.0000 'International Tables Vol C Tables 4.2.6.8 and 6.1.1.4'
I I -0.4742 1.8119 'International Tables Vol C Tables 4.2.6.8 and 6.1.1.4'
N N 0.0061 0.0033 'International Tables Vol C Tables 4.2.6.8 and 6.1.1.4'
O O 0.0106 0.0060 'International Tables Vol C Tables 4.2.6.8 and 6.1.1.4'
P P 0.1023 0.0942 'International Tables Vol C Tables 4.2.6.8 and 6.1.1.4'
Zn Zn 0.2839 1.4301 'International Tables Vol C Tables 4.2.6.8 and 6.1.1.4'

loop_
_geom_angle_atom_site_label_1
_geom_angle_atom_site_label_2
_geom_angle_atom_site_label_3
_geom_angle
_geom_angle_site_symmetry_1
_geom_angle_site_symmetry_3
O3 Zn2 O8 112.91(18) . .
O3 Zn2 O7 113.54(18) . .
O8 Zn2 O7 110.97(16) . .
O3 Zn2 N3 104.70(18) . .
O8 Zn2 N3 107.09(18) . .
O7 Zn2 N3 107.04(18) . .
O6 Zn1 O2 115.32(19) . .
O6 Zn1 O4 109.74(19) . 2_655
O2 Zn1 O4 109.78(19) . 2_655
O6 Zn1 N1 105.2(2) . .
O2 Zn1 N1 108.58(19) . .
O4 Zn1 N1 107.89(19) 2_655 .
O3 P1 O4 116.1(3) . .
O3 P1 O2 113.2(2) . .
O4 P1 O2 112.1(3) . .
O3 P1 O1 106.2(2) . .
O4 P1 O1 102.9(2) . .
O2 P1 O1 104.9(2) . .
O6 P2 O8 113.0(3) . 2_655
O6 P2 O7 114.6(3) . .
O8 P2 O7 111.1(2) 2_655 .
O6 P2 O5 107.1(2) . .
O8 P2 O5 107.2(2) 2_655 .
O7 P2 O5 102.9(2) . .
P1 O2 Zn1 133.2(3) . .
P2 O7 Zn2 124.2(2) . .
C13 O5 P2 122.7(3) . .
C35 O9 H9 109.5 . .
C1 O1 P1 122.5(3) . .
P1 O3 Zn2 143.3(3) . .
P2 O6 Zn1 143.2(3) . .
P2 O8 Zn2 138.5(3) 2_655 .
P1 O4 Zn1 135.1(3) . 2_655
C30 N3 C34 118.4(5) . .
C30 N3 Zn2 123.3(4) . .
C34 N3 Zn2 118.3(4) . .
C30 N4 H4B 120.0 . .
C30 N4 H4A 120.0 . .
H4B N4 H4A 120.0 . .
C29 N1 C25 119.2(6) . .
C29 N1 Zn1 116.6(4) . .
C25 N1 Zn1 124.2(4) . .
C25 N2 H2A 119.9(7) . .
C25 N2 H2B 122.4(7) . .
H2A N2 H2B 115.8(8) . .
C6 C1 O1 119.2(5) . .
C6 C1 C2 123.0(5) . .
O1 C1 C2 117.7(5) . .
C16 C15 C14 119.9(6) . .
C16 C15 H15 120.0 . .
C14 C15 H15 120.0 . .
C3 C2 C1 117.1(6) . .
C3 C2 C10 121.4(6) . .
C1 C2 C10 121.4(5) . .
C14 C13 C18 124.0(5) . .
C14 C13 O5 117.8(5) . .
C18 C13 O5 118.1(5) . .
C17 C18 C13 116.8(5) . .
C17 C18 C19 121.3(5) . .
C13 C18 C19 121.9(5) . .
O9 C35 H35C 109.5 . .
O9 C35 H35A 109.5 . .
H35C C35 H35A 109.5 . .
O9 C35 H35B 109.5 . .
H35C C35 H35B 109.5 . .
H35A C35 H35B 109.5 . .
C7 C9 H9A 109.5 . .
C7 C9 H9C 109.5 . .
H9A C9 H9C 109.5 . .
C7 C9 H9B 109.5 . .
H9A C9 H9B 109.5 . .
H9C C9 H9B 109.5 . .
C13 C14 C15 116.8(5) . .
C13 C14 C22 123.0(5) . .
C15 C14 C22 120.1(5) . .
C3 C4 C5 120.2(6) . .
C3 C4 I1 118.3(5) . .
C5 C4 I1 121.5(5) . .
C8 C7 C9 112.4(7) . .
C8 C7 C6 111.4(6) . .
C9 C7 C6 110.4(6) . .
C8 C7 H7 107.5 . .
C9 C7 H7 107.5 . .
C6 C7 H7 107.5 . .
C24 C22 C14 111.3(6) . .
C24 C22 C23 108.8(7) . .
C14 C22 C23 113.8(6) . .
C24 C22 H22 107.6 . .
C14 C22 H22 107.6 . .
C23 C22 H22 107.6 . .
C4 C3 C2 120.5(6) . .
C4 C3 H3 119.8 . .
C2 C3 H3 119.8 . .
C19 C20 H20C 109.5 . .
C19 C20 H20A 109.5 . .
H20C C20 H20A 109.5 . .
C19 C20 H20B 109.5 . .
H20C C20 H20B 109.5 . .
H20A C20 H20B 109.5 . .
C2 C10 C11 111.6(6) . .
C2 C10 C12 110.8(6) . .
C11 C10 C12 112.0(7) . .
C2 C10 H10 107.4 . .
C11 C10 H10 107.4 . .
C12 C10 H10 107.4 . .
N4 C30 N3 118.1(6) . .
N4 C30 C31 121.7(6) . .
N3 C30 C31 120.2(6) . .
C7 C8 H8C 109.5 . .
C7 C8 H8A 109.5 . .
H8C C8 H8A 109.5 . .
C7 C8 H8B 109.5 . .
H8C C8 H8B 109.5 . .
H8A C8 H8B 109.5 . .
C26 C27 C28 120.9(7) . .
C26 C27 H27 119.5 . .
C28 C27 H27 119.5 . .
C6 C5 C4 122.1(6) . .
C6 C5 H5 119.0 . .
C4 C5 H5 119.0 . .
C31 C32 C33 119.5(6) . .
C31 C32 H32 120.3 . .
C33 C32 H32 120.3 . .
C22 C24 H24B 109.5 . .
C22 C24 H24A 109.5 . .
H24B C24 H24A 109.5 . .
C22 C24 H24C 109.5 . .
H24B C24 H24C 109.5 . .
H24A C24 H24C 109.5 . .
C33 C34 N3 123.2(6) . .
C33 C34 H34 118.4 . .
N3 C34 H34 118.4 . .
C16 C17 C18 120.2(6) . .
C16 C17 H17 119.9 . .
C18 C17 H17 119.9 . .
C5 C6 C1 117.1(6) . .
C5 C6 C7 121.2(6) . .
C1 C6 C7 121.8(5) . .
C17 C16 C15 122.1(6) . .
C17 C16 I2 118.5(5) . .
C15 C16 I2 119.3(5) . .
C18 C19 C20 114.0(5) . .
C18 C19 C21 110.2(5) . .
C20 C19 C21 109.9(6) . .
C18 C19 H19 107.5 . .
C20 C19 H19 107.5 . .
C21 C19 H19 107.5 . .
C27 C26 C25 119.5(8) . .
C27 C26 H26 120.2 . .
C25 C26 H26 120.2 . .
N1 C29 C28 123.8(7) . .
N1 C29 H29 118.1 . .
C28 C29 H29 118.1 . .
C34 C33 C32 118.9(6) . .
C34 C33 H33 120.5 . .
C32 C33 H33 120.5 . .
C29 C28 C27 117.2(8) . .
C29 C28 H28 121.4 . .
C27 C28 H28 121.4 . .
C10 C11 H11B 109.5 . .
C10 C11 H11A 109.5 . .
H11B C11 H11A 109.5 . .
C10 C11 H11C 109.5 . .
H11B C11 H11C 109.5 . .
H11A C11 H11C 109.5 . .
C19 C21 H21B 109.5 . .
C19 C21 H21A 109.5 . .
H21B C21 H21A 109.5 . .
C19 C21 H21C 109.5 . .
H21B C21 H21C 109.5 . .
H21A C21 H21C 109.5 . .
N2 C25 N1 119.2(6) . .
N2 C25 C26 121.6(7) . .
N1 C25 C26 119.2(7) . .
C32 C31 C30 119.8(6) . .
C32 C31 H31 120.1 . .
C30 C31 H31 120.1 . .
C10 C12 H12A 109.5 . .
C10 C12 H12B 109.5 . .
H12A C12 H12B 109.5 . .
C10 C12 H12C 109.5 . .
H12A C12 H12C 109.5 . .
H12B C12 H12C 109.5 . .
C22 C23 H23A 109.5 . .
C22 C23 H23C 109.5 . .
H23A C23 H23C 109.5 . .
C22 C23 H23B 109.5 . .
H23A C23 H23B 109.5 . .
H23C C23 H23B 109.5 . .

loop_
_geom_bond_atom_site_label_1
_geom_bond_atom_site_label_2
_geom_bond_distance
_geom_bond_site_symmetry_2
I2 C16 2.094(6) .
I1 C4 2.106(6) .
Zn2 O3 1.906(4) .
Zn2 O8 1.919(4) .
Zn2 O7 1.943(4) .
Zn2 N3 2.012(5) .
Zn1 O6 1.921(4) .
Zn1 O2 1.933(4) .
Zn1 O4 1.933(4) 2_655
Zn1 N1 2.018(5) .
P1 O3 1.500(4) .
P1 O4 1.500(4) .
P1 O2 1.517(4) .
P1 O1 1.616(4) .
P2 O6 1.498(4) .
P2 O8 1.511(4) 2_655
P2 O7 1.520(4) .
P2 O5 1.606(4) .
O5 C13 1.400(7) .
O9 C35 1.396(8) .
O9 H9 0.8200 .
O1 C1 1.405(7) .
O8 P2 1.511(4) 2_655
O4 Zn1 1.933(4) 2_655
N3 C30 1.354(8) .
N3 C34 1.361(8) .
N4 C30 1.350(9) .
N4 H4B 0.8600 .
N4 H4A 0.8600 .
N1 C29 1.344(9) .
N1 C25 1.345(9) .
N2 C25 1.310(10) .
N2 H2A 0.783(6) .
N2 H2B 0.789(5) .
C1 C6 1.386(8) .
C1 C2 1.407(8) .
C15 C16 1.378(9) .
C15 C14 1.399(9) .
C15 H15 0.9300 .
C2 C3 1.394(9) .
C2 C10 1.497(9) .
C13 C14 1.389(8) .
C13 C18 1.399(8) .
C18 C17 1.392(8) .
C18 C19 1.517(8) .
C35 H35C 0.9600 .
C35 H35A 0.9600 .
C35 H35B 0.9600 .
C9 C7 1.521(10) .
C9 H9A 0.9600 .
C9 H9C 0.9600 .
C9 H9B 0.9600 .
C14 C22 1.503(8) .
C4 C3 1.378(10) .
C4 C5 1.379(9) .
C7 C8 1.498(12) .
C7 C6 1.533(9) .
C7 H7 0.9800 .
C22 C24 1.499(11) .
C22 C23 1.505(11) .
C22 H22 0.9800 .
C3 H3 0.9300 .
C20 C19 1.518(8) .
C20 H20C 0.9600 .
C20 H20A 0.9600 .
C20 H20B 0.9600 .
C10 C11 1.515(10) .
C10 C12 1.527(11) .
C10 H10 0.9800 .
C30 C31 1.405(9) .
C8 H8C 0.9600 .
C8 H8A 0.9600 .
C8 H8B 0.9600 .
C27 C26 1.347(13) .
C27 C28 1.382(13) .
C27 H27 0.9300 .
C5 C6 1.370(9) .
C5 H5 0.9300 .
C32 C31 1.368(11) .
C32 C33 1.383(10) .
C32 H32 0.9300 .
C24 H24B 0.9600 .
C24 H24A 0.9600 .
C24 H24C 0.9600 .
C34 C33 1.352(9) .
C34 H34 0.9300 .
C17 C16 1.373(9) .
C17 H17 0.9300 .
C19 C21 1.532(10) .
C19 H19 0.9800 .
C26 C25 1.429(10) .
C26 H26 0.9300 .
C29 C28 1.366(10) .
C29 H29 0.9300 .
C33 H33 0.9300 .
C28 H28 0.9300 .
C11 H11B 0.9600 .
C11 H11A 0.9600 .
C11 H11C 0.9600 .
C21 H21B 0.9600 .
C21 H21A 0.9600 .
C21 H21C 0.9600 .
C31 H31 0.9300 .
C12 H12A 0.9600 .
C12 H12B 0.9600 .
C12 H12C 0.9600 .
C23 H23A 0.9600 .
C23 H23C 0.9600 .
C23 H23B 0.9600 .

loop_
_geom_torsion_atom_site_label_1
_geom_torsion_atom_site_label_2
_geom_torsion_atom_site_label_3
_geom_torsion_atom_site_label_4
_geom_torsion
_geom_torsion_site_symmetry_1
_geom_torsion_site_symmetry_4
O3 P1 O2 Zn1 78.0(4) . .
O4 P1 O2 Zn1 -55.6(4) . .
O1 P1 O2 Zn1 -166.5(3) . .
O6 Zn1 O2 P1 -73.5(4) . .
O4 Zn1 O2 P1 51.1(4) 2_655 .
N1 Zn1 O2 P1 168.8(4) . .
O6 P2 O7 Zn2 84.5(3) . .
O8 P2 O7 Zn2 -45.1(4) 2_655 .
O5 P2 O7 Zn2 -159.6(3) . .
O3 Zn2 O7 P2 -85.7(3) . .
O8 Zn2 O7 P2 42.8(4) . .
N3 Zn2 O7 P2 159.3(3) . .
O6 P2 O5 C13 -20.8(5) . .
O8 P2 O5 C13 100.7(4) 2_655 .
O7 P2 O5 C13 -142.0(4) . .
O3 P1 O1 C1 7.8(5) . .
O4 P1 O1 C1 130.2(4) . .
O2 P1 O1 C1 -112.4(4) . .
O4 P1 O3 Zn2 86.7(5) . .
O2 P1 O3 Zn2 -45.0(5) . .
O1 P1 O3 Zn2 -159.6(4) . .
O8 Zn2 O3 P1 -82.0(5) . .
O7 Zn2 O3 P1 45.4(5) . .
N3 Zn2 O3 P1 161.8(4) . .
O8 P2 O6 Zn1 88.7(5) 2_655 .
O7 P2 O6 Zn1 -40.1(6) . .
O5 P2 O6 Zn1 -153.5(4) . .
O2 Zn1 O6 P2 28.4(6) . .
O4 Zn1 O6 P2 -96.1(5) 2_655 .
N1 Zn1 O6 P2 148.0(5) . .
O3 Zn2 O8 P2 20.4(4) . 2_655
O7 Zn2 O8 P2 -108.4(4) . 2_655
N3 Zn2 O8 P2 135.1(4) . 2_655
O3 P1 O4 Zn1 -37.1(5) . 2_655
O2 P1 O4 Zn1 95.1(4) . 2_655
O1 P1 O4 Zn1 -152.7(4) . 2_655
O3 Zn2 N3 C30 171.2(5) . .
O8 Zn2 N3 C30 51.0(5) . .
O7 Zn2 N3 C30 -68.0(5) . .
O3 Zn2 N3 C34 -11.5(5) . .
O8 Zn2 N3 C34 -131.6(4) . .
O7 Zn2 N3 C34 109.3(4) . .
O6 Zn1 N1 C29 36.9(5) . .
O2 Zn1 N1 C29 160.9(4) . .
O4 Zn1 N1 C29 -80.2(5) 2_655 .
O6 Zn1 N1 C25 -146.1(5) . .
O2 Zn1 N1 C25 -22.1(5) . .
O4 Zn1 N1 C25 96.8(5) 2_655 .
P1 O1 C1 C6 -88.0(6) . .
P1 O1 C1 C2 95.9(5) . .
C6 C1 C2 C3 2.8(9) . .
O1 C1 C2 C3 178.7(5) . .
C6 C1 C2 C10 -178.1(6) . .
O1 C1 C2 C10 -2.2(8) . .
P2 O5 C13 C14 94.0(6) . .
P2 O5 C13 C18 -88.7(6) . .
C14 C13 C18 C17 -3.4(9) . .
O5 C13 C18 C17 179.5(5) . .
C14 C13 C18 C19 174.8(6) . .
O5 C13 C18 C19 -2.4(8) . .
C18 C13 C14 C15 2.3(9) . .
O5 C13 C14 C15 179.5(5) . .
C18 C13 C14 C22 -174.1(6) . .
O5 C13 C14 C22 3.0(9) . .
C16 C15 C14 C13 0.6(9) . .
C16 C15 C14 C22 177.2(6) . .
C13 C14 C22 C24 101.8(8) . .
C15 C14 C22 C24 -74.5(9) . .
C13 C14 C22 C23 -134.8(8) . .
C15 C14 C22 C23 48.9(10) . .
C5 C4 C3 C2 -0.7(9) . .
I1 C4 C3 C2 179.2(5) . .
C1 C2 C3 C4 -0.4(9) . .
C10 C2 C3 C4 -179.5(6) . .
C3 C2 C10 C11 -53.1(9) . .
C1 C2 C10 C11 127.9(7) . .
C3 C2 C10 C12 72.4(8) . .
C1 C2 C10 C12 -106.6(7) . .
C34 N3 C30 N4 178.6(6) . .
Zn2 N3 C30 N4 -4.1(8) . .
C34 N3 C30 C31 -0.8(9) . .
Zn2 N3 C30 C31 176.5(5) . .
C3 C4 C5 C6 -0.5(10) . .
I1 C4 C5 C6 179.6(5) . .
C30 N3 C34 C33 1.1(10) . .
Zn2 N3 C34 C33 -176.4(6) . .
C13 C18 C17 C16 1.5(9) . .
C19 C18 C17 C16 -176.7(6) . .
C4 C5 C6 C1 2.7(9) . .
C4 C5 C6 C7 -177.7(6) . .
O1 C1 C6 C5 -179.8(5) . .
C2 C1 C6 C5 -3.9(9) . .
O1 C1 C6 C7 0.6(8) . .
C2 C1 C6 C7 176.5(6) . .
C8 C7 C6 C5 -60.0(9) . .
C9 C7 C6 C5 65.6(9) . .
C8 C7 C6 C1 119.6(7) . .
C9 C7 C6 C1 -114.9(7) . .
C18 C17 C16 C15 1.3(10) . .
C18 C17 C16 I2 179.2(5) . .
C14 C15 C16 C17 -2.4(10) . .
C14 C15 C16 I2 179.7(5) . .
C17 C18 C19 C20 -14.9(8) . .
C13 C18 C19 C20 167.0(6) . .
C17 C18 C19 C21 109.3(7) . .
C13 C18 C19 C21 -68.8(7) . .
C28 C27 C26 C25 0.6(12) . .
C25 N1 C29 C28 -1.5(10) . .
Zn1 N1 C29 C28 175.7(6) . .
N3 C34 C33 C32 -0.5(11) . .
C31 C32 C33 C34 -0.3(12) . .
N1 C29 C28 C27 0.7(11) . .
C26 C27 C28 C29 -0.2(12) . .
C29 N1 C25 N2 -178.7(6) . .
Zn1 N1 C25 N2 4.4(9) . .
C29 N1 C25 C26 1.8(9) . .
Zn1 N1 C25 C26 -175.1(5) . .
C27 C26 C25 N2 179.1(8) . .
C27 C26 C25 N1 -1.4(11) . .
C33 C32 C31 C30 0.5(12) . .
N4 C30 C31 C32 -179.3(7) . .
N3 C30 C31 C32 0.1(11) . .
